data_7129233
loop_
_publ_author_name
'Jambor, Roman'
'Aman, Michal'
'Dost\'al, Libor'
'R\%u\<zi\<cka, Ale\<s'
'Tydlitat, Jiri'
'Beckmann, Jens'
'Turek, Jan'

_publ_section_title
;
 Sn,P-coordinated Ru cation: A robust catalyst for aerobic oxidations of
 benzylamine and benzyl alcohol
;
_journal_name_full 'Chemical Communications'
_journal_paper_doi 10.1039/D1CC06173A
_journal_year 2021
_chemical_formula_sum 'C56 H65 Cl2 N2 O2 P Ru Sn'
_chemical_formula_weight 1119.73
_space_group_crystal_system triclinic
_space_group_IT_number 2
_space_group_name_Hall '-P 1'
_space_group_name_H-M_alt 'P -1'
_atom_sites_solution_hydrogens mixed
_audit_creation_method SHELXL-2017/1
_audit_update_record
;
2020-10-30 deposited with the CCDC.	2021-11-15 downloaded from the CCDC.
;
_cell_angle_alpha 96.625(2)
_cell_angle_beta 103.202(2)
_cell_angle_gamma 94.788(2)
_cell_formula_units_Z 2
_cell_length_a 9.5879(4)
_cell_length_b 15.9384(7)
_cell_length_c 17.1123(7)
_cell_measurement_reflns_used 74530
_cell_measurement_temperature 150(2)
_cell_measurement_theta_max 27.5
_cell_measurement_theta_min 1
_cell_volume 2512.56(19)
_computing_cell_refinement 'APEX3 v2016.5-0 (Bruker AXS)'
_computing_data_collection 'Bruker Instrument Service vV6.2.3'
_computing_data_reduction 'SAINT V8.37A (Bruker AXS Inc., 2015)'
_computing_molecular_graphics 'Platon (Spek, 2009)'
_computing_publication_material 'Platon (Spek, 2009)'
_computing_structure_refinement 'SHELXL-2017/1 (Sheldrick, 2017)'
_computing_structure_solution 'XT, VERSION 2014/5'
_diffrn_ambient_temperature 150(2)
_diffrn_detector_area_resol_mean 10.4167
_diffrn_measured_fraction_theta_full 0.999
_diffrn_measured_fraction_theta_max 0.995
_diffrn_measurement_device_type 'Bruker D8 - Venture'
_diffrn_measurement_method '\f and \w scans to fill the Ewald sphere'
_diffrn_radiation_type MoK\a
_diffrn_radiation_wavelength 0.71073
_diffrn_reflns_av_R_equivalents 0.0414
_diffrn_reflns_av_unetI/netI 0.0243
_diffrn_reflns_Laue_measured_fraction_full 0.999
_diffrn_reflns_Laue_measured_fraction_max 0.995
_diffrn_reflns_limit_h_max 12
_diffrn_reflns_limit_h_min -12
_diffrn_reflns_limit_k_max 20
_diffrn_reflns_limit_k_min -20
_diffrn_reflns_limit_l_max 22
_diffrn_reflns_limit_l_min -22
_diffrn_reflns_number 74530
_diffrn_reflns_point_group_measured_fraction_full 0.999
_diffrn_reflns_point_group_measured_fraction_max 0.995
_diffrn_reflns_theta_full 25.242
_diffrn_reflns_theta_max 27.553
_diffrn_reflns_theta_min 2.419
_diffrn_source 'sealed X-ray tube'
_exptl_absorpt_coefficient_mu 0.979
_exptl_absorpt_correction_T_max 0.7456
_exptl_absorpt_correction_T_min 0.5605
_exptl_absorpt_correction_type multi-scan
_exptl_absorpt_process_details
;
SADABS-2016/2 - Bruker AXS area detector
scaling and absorption correction
;
_exptl_crystal_colour yellow
_exptl_crystal_density_diffrn 1.480
_exptl_crystal_description block
_exptl_crystal_F_000 1148
_exptl_crystal_size_max 0.144
_exptl_crystal_size_mid 0.105
_exptl_crystal_size_min 0.067
_refine_diff_density_max 0.434
_refine_diff_density_min -0.753
_refine_diff_density_rms 0.075
_refine_ls_extinction_method none
_refine_ls_goodness_of_fit_ref 1.099
_refine_ls_hydrogen_treatment mixed
_refine_ls_matrix_type full
_refine_ls_number_parameters 625
_refine_ls_number_reflns 11568
_refine_ls_number_restraints 582
_refine_ls_restrained_S_all 1.074
_refine_ls_R_factor_all 0.0312
_refine_ls_R_factor_gt 0.0242
_refine_ls_shift/su_max 0.001
_refine_ls_shift/su_mean 0.000
_refine_ls_structure_factor_coef Fsqd
_refine_ls_weighting_details 'w=1/[\s^2^(Fo^2^)+(0.0194P)^2^+1.8270P] where P=(Fo^2^+2Fc^2^)/3'
_refine_ls_weighting_scheme calc
_refine_ls_wR_factor_gt 0.0516
_refine_ls_wR_factor_ref 0.0541
_reflns_Friedel_coverage 0.000
_reflns_number_gt 10146
_reflns_number_total 11568
_reflns_threshold_expression 'I > 2\s(I)'
_cod_data_source_file d1cc06173a2.cif
_cod_data_source_block rj170411Ru1
_cod_database_code 7129233
_shelx_shelxl_version_number 2017/1
_shelx_space_group_comment
;
The symmetry employed for this shelxl refinement is uniquely defined
by the following loop, which should always be used as a source of
symmetry information in preference to the above space-group names.
They are only intended as comments.
;
_exptl_absorpt_special_details
;
The ratio of minimum to maximum
apparent transmission was 0.752
;

loop_
_space_group_symop_operation_xyz
'x, y, z'
'-x, -y, -z'

loop_
_atom_site_label
_atom_site_type_symbol
_atom_site_fract_x
_atom_site_fract_y
_atom_site_fract_z
_atom_site_U_iso_or_equiv
_atom_site_adp_type
_atom_site_occupancy
_atom_site_site_symmetry_order
_atom_site_calc_flag
_atom_site_refinement_flags_posn
_atom_site_refinement_flags_adp
_atom_site_refinement_flags_occupancy
_atom_site_disorder_assembly
_atom_site_disorder_group
Sn1 Sn 0.76555(2) 0.70647(2) 0.19675(2) 0.01263(4) Uani 1 1 d . . . . .
H1B H 0.904(2) 0.2078(13) 0.0515(12) 0.003(5) Uiso 1 1 d . . . . .
H1A H 0.836(4) 0.190(3) -0.012(2) 0.092(14) Uiso 1 1 d . . . . .
Ru1 Ru 0.64689(2) 0.83464(2) 0.14050(2) 0.00994(4) Uani 1 1 d . . . . .
Cl1 Cl 0.42854(5) 0.77473(3) 0.16782(3) 0.01923(9) Uani 1 1 d . . . . .
P1 P 0.69578(5) 0.88858(3) 0.27757(3) 0.01206(9) Uani 1 1 d . . . . .
O1 O 0.8453(2) 0.23611(13) 0.03005(15) 0.0507(5) Uani 1 1 d . . . . .
N1 N 1.03366(17) 0.74001(10) 0.21385(10) 0.0170(3) Uani 1 1 d . . . . .
C1 C 0.8416(2) 0.59183(11) 0.15223(11) 0.0155(4) Uani 1 1 d . . . . .
O2 O 0.8398(2) 0.05345(14) -0.05010(13) 0.0466(5) Uani 1 1 d . . . . .
H2B H 0.862(3) 0.010(2) -0.0707(18) 0.043(9) Uiso 1 1 d . . . . .
H2A H 0.911(4) 0.062(2) -0.001(2) 0.061(10) Uiso 1 1 d . . . . .
Cl2 Cl 1.05242(6) 0.11735(4) 0.12956(4) 0.03772(14) Uani 1 1 d . . . . .
N2 N 0.55056(17) 0.58083(10) 0.16686(9) 0.0158(3) Uani 1 1 d . . . . .
C2 C 0.9752(2) 0.59835(12) 0.13268(11) 0.0175(4) Uani 1 1 d . . . . .
C3 C 1.0289(2) 0.52562(14) 0.10405(13) 0.0240(4) Uani 1 1 d . . . . .
H3 H 1.120977 0.529802 0.091961 0.029 Uiso 1 1 calc R U . . .
C5 C 0.8166(2) 0.44003(13) 0.11354(12) 0.0231(4) Uani 1 1 d . . . . .
H5 H 0.762323 0.385880 0.106548 0.028 Uiso 1 1 calc R U . . .
C4 C 0.9482(2) 0.44694(14) 0.09313(13) 0.0270(5) Uani 1 1 d . . . . .
H4 H 0.983422 0.397626 0.071563 0.032 Uiso 1 1 calc R U . . .
C6 C 0.7631(2) 0.51225(12) 0.14436(11) 0.0175(4) Uani 1 1 d . . . . .
C7 C 1.0559(2) 0.68553(12) 0.14210(12) 0.0190(4) Uani 1 1 d . . . . .
H7A H 1.160072 0.680613 0.148630 0.023 Uiso 1 1 calc R U . . .
H7B H 1.021724 0.712123 0.092739 0.023 Uiso 1 1 calc R U . . .
C9 C 1.1166(2) 0.71176(14) 0.28828(12) 0.0247(4) Uani 1 1 d . . . . .
H9A H 1.088561 0.651087 0.287639 0.037 Uiso 1 1 calc R U . . .
H9B H 1.096427 0.744230 0.335875 0.037 Uiso 1 1 calc R U . . .
H9C H 1.219926 0.721234 0.290646 0.037 Uiso 1 1 calc R U . . .
C8 C 1.0892(2) 0.82903(12) 0.21240(13) 0.0229(4) Uani 1 1 d . . . . .
H8A H 1.189446 0.831543 0.207832 0.034 Uiso 1 1 calc R U . . .
H8B H 1.084567 0.863991 0.262564 0.034 Uiso 1 1 calc R U . . .
H8C H 1.030366 0.850559 0.165863 0.034 Uiso 1 1 calc R U . . .
C10 C 0.6278(2) 0.50498(12) 0.17424(12) 0.0195(4) Uani 1 1 d . . . . .
H10A H 0.563220 0.454666 0.142958 0.023 Uiso 1 1 calc R U . . .
H10B H 0.652704 0.495887 0.231818 0.023 Uiso 1 1 calc R U . . .
C11 C 0.4716(2) 0.57888(13) 0.08174(11) 0.0205(4) Uani 1 1 d . . . . .
H11A H 0.539639 0.576682 0.046843 0.031 Uiso 1 1 calc R U . . .
H11B H 0.422495 0.630174 0.076269 0.031 Uiso 1 1 calc R U . . .
H11C H 0.400195 0.528501 0.065573 0.031 Uiso 1 1 calc R U . . .
C12 C 0.4490(2) 0.57994(13) 0.21957(12) 0.0220(4) Uani 1 1 d . . . . .
H12A H 0.393465 0.628666 0.213421 0.033 Uiso 1 1 calc R U . . .
H12B H 0.502787 0.583426 0.276130 0.033 Uiso 1 1 calc R U . . .
H12C H 0.383191 0.527130 0.204290 0.033 Uiso 1 1 calc R U . . .
C13 C 0.7691(2) 0.69559(12) 0.32186(11) 0.0163(4) Uani 1 1 d . . . . .
C14 C 0.6900(2) 0.74454(12) 0.36843(11) 0.0171(4) Uani 1 1 d . . . . .
C15 C 0.6369(2) 0.82380(12) 0.35010(11) 0.0169(4) Uani 1 1 d . . . . .
C17 C 0.5144(3) 0.82434(15) 0.46051(14) 0.0349(6) Uani 1 1 d . . . . .
H17 H 0.449575 0.849200 0.488348 0.042 Uiso 1 1 calc R U . . .
C16 C 0.5491(2) 0.86025(14) 0.39495(13) 0.0257(4) Uani 1 1 d . . . . .
H16 H 0.510883 0.911148 0.381128 0.031 Uiso 1 1 calc R U . . .
C19 C 0.6620(2) 0.71299(13) 0.43932(12) 0.0227(4) Uani 1 1 d . . . . .
C18 C 0.5737(3) 0.75424(15) 0.48373(13) 0.0325(5) Uani 1 1 d . . . . .
H18 H 0.555699 0.732556 0.530365 0.039 Uiso 1 1 calc R U . . .
C20 C 0.7240(2) 0.64011(14) 0.46541(12) 0.0262(5) Uani 1 1 d . . . . .
H20 H 0.708429 0.621059 0.513658 0.031 Uiso 1 1 calc R U . . .
C21 C 0.8050(2) 0.59722(13) 0.42260(12) 0.0252(4) Uani 1 1 d . . . . .
H21 H 0.848357 0.549557 0.441501 0.030 Uiso 1 1 calc R U . . .
C22 C 0.8241(2) 0.62422(12) 0.34970(12) 0.0199(4) Uani 1 1 d . . . . .
H22 H 0.876681 0.592119 0.318585 0.024 Uiso 1 1 calc R U . . .
C23 C 0.6386(2) 0.79978(11) 0.00508(10) 0.0140(4) Uani 1 1 d . . . . .
C24 C 0.7750(2) 0.84376(12) 0.04822(11) 0.0147(4) Uani 1 1 d . . . . .
H24 H 0.855(2) 0.8199(14) 0.0440(13) 0.018(5) Uiso 1 1 d . . . . .
C25 C 0.7851(2) 0.92548(12) 0.09275(11) 0.0141(3) Uani 1 1 d . . . . .
H255 H 0.874(2) 0.9540(14) 0.1173(13) 0.016(5) Uiso 1 1 d . . . . .
C26 C 0.6598(2) 0.96702(11) 0.09459(11) 0.0150(4) Uani 1 1 d . . . . .
C27 C 0.5252(2) 0.92052(12) 0.05906(11) 0.0161(4) Uani 1 1 d . . . . .
H27 H 0.436(2) 0.9429(13) 0.0628(12) 0.016(5) Uiso 1 1 d . . . . .
C28 C 0.5160(2) 0.83748(12) 0.01589(11) 0.0153(4) Uani 1 1 d . . . . .
H28 H 0.425(2) 0.8073(14) -0.0047(13) 0.019(6) Uiso 1 1 d . . . . .
C29 C 0.6188(2) 0.71953(12) -0.05516(11) 0.0173(4) Uani 1 1 d . . . . .
H29 H 0.537671 0.680572 -0.046987 0.021 Uiso 1 1 calc R U . . .
C30 C 0.7507(2) 0.67167(13) -0.04800(13) 0.0242(4) Uani 1 1 d . . . . .
H30A H 0.729523 0.621585 -0.089568 0.036 Uiso 1 1 calc R U . . .
H30B H 0.775918 0.653620 0.005819 0.036 Uiso 1 1 calc R U . . .
H30C H 0.831734 0.708920 -0.055628 0.036 Uiso 1 1 calc R U . . .
C31 C 0.5750(3) 0.74484(14) -0.14029(12) 0.0294(5) Uani 1 1 d . . . . .
H31A H 0.558905 0.693977 -0.180708 0.044 Uiso 1 1 calc R U . . .
H31B H 0.651919 0.784623 -0.148827 0.044 Uiso 1 1 calc R U . . .
H31C H 0.485969 0.772109 -0.145805 0.044 Uiso 1 1 calc R U . . .
C32 C 0.6718(2) 1.05838(12) 0.13101(12) 0.0194(4) Uani 1 1 d . . . . .
H32A H 0.709560 1.094798 0.096410 0.029 Uiso 1 1 calc R U . . .
H32B H 0.737374 1.066911 0.185070 0.029 Uiso 1 1 calc R U . . .
H32C H 0.576399 1.073102 0.135332 0.029 Uiso 1 1 calc R U . . .
C33 C 0.8826(2) 0.92844(12) 0.33179(11) 0.0157(4) Uani 1 1 d . . . . .
C34 C 0.9549(2) 0.99321(12) 0.30282(12) 0.0196(4) Uani 1 1 d . . . . .
H34 H 0.907728 1.014634 0.255370 0.024 Uiso 1 1 calc R U . . .
C35 C 1.0948(2) 1.02674(13) 0.34245(13) 0.0247(4) Uani 1 1 d . . . . .
H35 H 1.141403 1.072176 0.323107 0.030 Uiso 1 1 calc R U . . .
C36 C 1.1667(2) 0.99419(15) 0.41007(14) 0.0322(5) Uani 1 1 d . . . . .
H36 H 1.263202 1.016296 0.436522 0.039 Uiso 1 1 calc R U . . .
C37 C 1.0970(2) 0.92936(15) 0.43873(13) 0.0315(5) Uani 1 1 d . . . . .
H37 H 1.146436 0.906451 0.484746 0.038 Uiso 1 1 calc R U . . .
C38 C 0.9550(2) 0.89722(13) 0.40086(12) 0.0229(4) Uani 1 1 d . . . . .
H38 H 0.907311 0.853827 0.422175 0.028 Uiso 1 1 calc R U . . .
C39 C 0.6021(2) 0.98356(12) 0.28942(11) 0.0145(4) Uani 1 1 d . . . . .
C40 C 0.4612(2) 0.98326(12) 0.24326(11) 0.0182(4) Uani 1 1 d . . . . .
H40 H 0.415676 0.934082 0.206630 0.022 Uiso 1 1 calc R U . . .
C41 C 0.3874(2) 1.05357(13) 0.25028(12) 0.0225(4) Uani 1 1 d . . . . .
H41 H 0.291586 1.052367 0.218844 0.027 Uiso 1 1 calc R U . . .
C42 C 0.4533(2) 1.12589(13) 0.30325(12) 0.0238(4) Uani 1 1 d . . . . .
H42 H 0.402729 1.174286 0.308067 0.029 Uiso 1 1 calc R U . . .
C43 C 0.5926(2) 1.12735(13) 0.34902(12) 0.0232(4) Uani 1 1 d . . . . .
H43 H 0.638104 1.177055 0.384905 0.028 Uiso 1 1 calc R U . . .
C44 C 0.6664(2) 1.05656(12) 0.34277(11) 0.0188(4) Uani 1 1 d . . . . .
H44 H 0.761507 1.057808 0.375118 0.023 Uiso 1 1 calc R U . . .
C45 C 1.0991(3) 0.71116(19) 0.55888(19) 0.0529(8) Uani 1 1 d . . . . .
H45 H 1.073209 0.708004 0.501529 0.064 Uiso 1 1 calc R U . . .
C46 C 1.0390(3) 0.76595(17) 0.60584(18) 0.0457(7) Uani 1 1 d . . . . .
H46 H 0.971217 0.800724 0.580713 0.055 Uiso 1 1 calc R U . . .
C47 C 1.0755(3) 0.77129(16) 0.68867(18) 0.0431(6) Uani 1 1 d . . . . .
H47 H 1.032988 0.809379 0.720731 0.052 Uiso 1 1 calc R U . . .
C48 C 1.1742(3) 0.72108(19) 0.7251(2) 0.0531(8) Uani 1 1 d . . . . .
H48 H 1.200185 0.724739 0.782463 0.064 Uiso 1 1 calc R U . . .
C49 C 1.2353(3) 0.66553(19) 0.6785(3) 0.0622(9) Uani 1 1 d . . . . .
H49 H 1.303206 0.630890 0.703827 0.075 Uiso 1 1 calc R U . . .
C50 C 1.1980(3) 0.66025(18) 0.5956(2) 0.0605(9) Uani 1 1 d . . . . .
H50 H 1.239861 0.621864 0.563364 0.073 Uiso 1 1 calc R U . . .
C51 C 0.3499(3) 0.52256(17) 0.40395(15) 0.0409(6) Uani 1 1 d . . . . .
H51 H 0.392897 0.573051 0.439345 0.049 Uiso 1 1 calc R U . . .
C52 C 0.4348(3) 0.46235(17) 0.38335(15) 0.0393(6) Uani 1 1 d . . . . .
H52 H 0.536166 0.471231 0.404897 0.047 Uiso 1 1 calc R U . . .
C53 C 0.3737(3) 0.38943(18) 0.33179(15) 0.0446(7) Uani 1 1 d . . . . .
H53 H 0.432536 0.347616 0.318318 0.053 Uiso 1 1 calc R U . . .
C54 C 0.2274(4) 0.3771(2) 0.29975(17) 0.0575(8) Uani 1 1 d . . . . .
H54 H 0.184949 0.327361 0.263090 0.069 Uiso 1 1 calc R U . . .
C55 C 0.1424(3) 0.4370(2) 0.3209(2) 0.0615(9) Uani 1 1 d . . . . .
H55 H 0.041088 0.428127 0.299153 0.074 Uiso 1 1 calc R U . . .
C56 C 0.2030(3) 0.50985(19) 0.37343(18) 0.0502(7) Uani 1 1 d . . . . .
H56 H 0.143836 0.550810 0.388357 0.060 Uiso 1 1 calc R U . . .

loop_
_atom_site_aniso_label
_atom_site_aniso_U_11
_atom_site_aniso_U_22
_atom_site_aniso_U_33
_atom_site_aniso_U_23
_atom_site_aniso_U_13
_atom_site_aniso_U_12
Sn1 0.01410(6) 0.01224(6) 0.01298(6) 0.00347(4) 0.00449(5) 0.00388(5)
Ru1 0.00932(7) 0.01035(7) 0.01056(7) 0.00178(5) 0.00299(5) 0.00130(5)
Cl1 0.0149(2) 0.0173(2) 0.0266(2) 0.00080(18) 0.00961(18) -0.00162(17)
P1 0.0123(2) 0.0127(2) 0.0116(2) 0.00167(16) 0.00394(17) 0.00118(17)
O1 0.0491(13) 0.0345(11) 0.0618(14) 0.0044(10) 0.0023(11) -0.0007(10)
N1 0.0139(8) 0.0169(8) 0.0199(8) 0.0021(6) 0.0033(6) 0.0024(6)
C1 0.0163(9) 0.0134(8) 0.0172(9) 0.0021(7) 0.0034(7) 0.0051(7)
O2 0.0498(12) 0.0483(12) 0.0437(11) 0.0106(9) 0.0072(10) 0.0227(10)
Cl2 0.0270(3) 0.0394(3) 0.0453(3) 0.0049(3) 0.0058(2) 0.0050(2)
N2 0.0172(8) 0.0143(8) 0.0171(8) 0.0039(6) 0.0056(6) 0.0021(6)
C2 0.0154(9) 0.0192(9) 0.0183(9) 0.0029(7) 0.0037(7) 0.0053(7)
C3 0.0183(10) 0.0276(11) 0.0270(11) 0.0000(8) 0.0069(8) 0.0094(8)
C5 0.0278(11) 0.0140(9) 0.0263(10) 0.0017(8) 0.0039(9) 0.0049(8)
C4 0.0292(12) 0.0213(10) 0.0310(11) -0.0022(8) 0.0082(9) 0.0116(9)
C6 0.0193(10) 0.0153(9) 0.0180(9) 0.0043(7) 0.0031(7) 0.0037(7)
C7 0.0137(9) 0.0209(10) 0.0237(10) 0.0020(8) 0.0077(8) 0.0031(7)
C9 0.0185(10) 0.0291(11) 0.0236(10) 0.0043(8) -0.0014(8) 0.0038(8)
C8 0.0151(10) 0.0179(10) 0.0365(12) 0.0034(8) 0.0084(8) 0.0008(8)
C10 0.0209(10) 0.0129(9) 0.0255(10) 0.0054(7) 0.0061(8) 0.0015(7)
C11 0.0222(10) 0.0203(10) 0.0177(9) 0.0016(7) 0.0032(8) 0.0013(8)
C12 0.0208(10) 0.0221(10) 0.0262(10) 0.0060(8) 0.0115(8) -0.0003(8)
C13 0.0171(9) 0.0167(9) 0.0139(8) 0.0044(7) 0.0015(7) -0.0027(7)
C14 0.0182(9) 0.0180(9) 0.0138(8) 0.0035(7) 0.0026(7) -0.0027(7)
C15 0.0209(10) 0.0178(9) 0.0133(8) 0.0029(7) 0.0071(7) -0.0006(7)
C17 0.0509(16) 0.0341(13) 0.0310(12) 0.0062(10) 0.0311(11) 0.0080(11)
C16 0.0348(12) 0.0230(10) 0.0252(10) 0.0056(8) 0.0175(9) 0.0044(9)
C19 0.0304(11) 0.0223(10) 0.0159(9) 0.0040(8) 0.0076(8) -0.0018(8)
C18 0.0508(15) 0.0309(12) 0.0225(11) 0.0077(9) 0.0222(10) -0.0004(10)
C20 0.0367(13) 0.0264(11) 0.0150(9) 0.0094(8) 0.0047(9) -0.0042(9)
C21 0.0280(11) 0.0233(11) 0.0229(10) 0.0110(8) 0.0002(9) 0.0000(9)
C22 0.0206(10) 0.0184(9) 0.0199(9) 0.0056(7) 0.0023(8) 0.0008(8)
C23 0.0178(9) 0.0149(9) 0.0103(8) 0.0035(6) 0.0047(7) 0.0015(7)
C24 0.0160(9) 0.0170(9) 0.0136(8) 0.0046(7) 0.0075(7) 0.0024(7)
C25 0.0138(9) 0.0147(9) 0.0139(8) 0.0038(7) 0.0043(7) -0.0026(7)
C26 0.0205(10) 0.0138(9) 0.0121(8) 0.0058(7) 0.0043(7) 0.0034(7)
C27 0.0159(9) 0.0197(9) 0.0138(8) 0.0060(7) 0.0026(7) 0.0064(7)
C28 0.0136(9) 0.0185(9) 0.0124(8) 0.0037(7) -0.0001(7) 0.0011(7)
C29 0.0204(10) 0.0159(9) 0.0146(9) -0.0002(7) 0.0042(7) 0.0001(7)
C30 0.0268(11) 0.0210(10) 0.0239(10) -0.0038(8) 0.0065(8) 0.0064(8)
C31 0.0448(14) 0.0257(11) 0.0154(10) -0.0001(8) 0.0025(9) 0.0078(10)
C32 0.0249(10) 0.0138(9) 0.0196(9) 0.0032(7) 0.0048(8) 0.0037(8)
C33 0.0145(9) 0.0177(9) 0.0138(8) -0.0015(7) 0.0024(7) 0.0025(7)
C34 0.0189(10) 0.0193(10) 0.0209(9) 0.0007(7) 0.0059(8) 0.0027(8)
C35 0.0174(10) 0.0211(10) 0.0336(11) -0.0044(8) 0.0078(9) -0.0030(8)
C36 0.0180(11) 0.0370(13) 0.0324(12) -0.0091(10) -0.0037(9) -0.0028(9)
C37 0.0267(12) 0.0385(13) 0.0219(11) 0.0005(9) -0.0070(9) 0.0025(10)
C38 0.0227(10) 0.0257(11) 0.0179(9) 0.0021(8) 0.0008(8) 0.0015(8)
C39 0.0167(9) 0.0157(9) 0.0131(8) 0.0023(7) 0.0072(7) 0.0024(7)
C40 0.0167(9) 0.0188(9) 0.0193(9) -0.0008(7) 0.0064(7) 0.0028(7)
C41 0.0205(10) 0.0267(11) 0.0227(10) 0.0044(8) 0.0074(8) 0.0082(8)
C42 0.0309(11) 0.0190(10) 0.0267(10) 0.0046(8) 0.0146(9) 0.0103(8)
C43 0.0306(11) 0.0169(10) 0.0229(10) -0.0034(8) 0.0116(9) 0.0006(8)
C44 0.0208(10) 0.0193(9) 0.0161(9) -0.0004(7) 0.0057(7) 0.0017(8)
C45 0.0418(16) 0.0505(17) 0.0524(17) -0.0105(13) -0.0018(13) -0.0138(13)
C46 0.0325(14) 0.0377(14) 0.0580(17) 0.0026(12) -0.0036(12) -0.0003(11)
C47 0.0411(15) 0.0293(13) 0.0550(16) 0.0025(11) 0.0091(13) -0.0071(11)
C48 0.0479(17) 0.0473(17) 0.0600(18) 0.0226(14) 0.0024(14) -0.0098(13)
C49 0.0421(17) 0.0370(16) 0.108(3) 0.0327(17) 0.0065(18) 0.0046(13)
C50 0.0486(18) 0.0287(15) 0.100(3) -0.0103(15) 0.0224(18) -0.0050(13)
C51 0.0533(16) 0.0340(13) 0.0323(13) 0.0138(10) 0.0040(11) -0.0076(12)
C52 0.0388(14) 0.0502(16) 0.0291(12) 0.0144(11) 0.0080(11) -0.0061(12)
C53 0.0597(18) 0.0476(16) 0.0320(13) 0.0089(11) 0.0238(12) -0.0028(13)
C54 0.069(2) 0.0592(19) 0.0358(15) 0.0002(13) 0.0097(14) -0.0268(16)
C55 0.0392(17) 0.082(2) 0.0540(18) 0.0216(17) -0.0064(14) -0.0139(16)
C56 0.0518(17) 0.0504(17) 0.0516(17) 0.0284(13) 0.0068(14) 0.0107(14)

loop_
_atom_type_symbol
_atom_type_description
_atom_type_scat_dispersion_real
_atom_type_scat_dispersion_imag
_atom_type_scat_source
C C 0.0033 0.0016 'International Tables Vol C Tables 4.2.6.8 and 6.1.1.4'
H H 0.0000 0.0000 'International Tables Vol C Tables 4.2.6.8 and 6.1.1.4'
Cl Cl 0.1484 0.1585 'International Tables Vol C Tables 4.2.6.8 and 6.1.1.4'
N N 0.0061 0.0033 'International Tables Vol C Tables 4.2.6.8 and 6.1.1.4'
O O 0.0106 0.0060 'International Tables Vol C Tables 4.2.6.8 and 6.1.1.4'
P P 0.1023 0.0942 'International Tables Vol C Tables 4.2.6.8 and 6.1.1.4'
Ru Ru -1.2594 0.8363 'International Tables Vol C Tables 4.2.6.8 and 6.1.1.4'
Sn Sn -0.6537 1.4246 'International Tables Vol C Tables 4.2.6.8 and 6.1.1.4'

loop_
_geom_angle_atom_site_label_1
_geom_angle_atom_site_label_2
_geom_angle_atom_site_label_3
_geom_angle
_geom_angle_site_symmetry_1
_geom_angle_site_symmetry_3
_geom_angle_publ_flag
C1 Sn1 C13 104.84(7) . . ?
C1 Sn1 N1 73.47(6) . . ?
C13 Sn1 N1 97.67(6) . . ?
C1 Sn1 Ru1 138.76(5) . . ?
C13 Sn1 Ru1 115.75(5) . . ?
N1 Sn1 Ru1 106.59(4) . . ?
C24 Ru1 C28 65.67(7) . . ?
C24 Ru1 C25 37.09(7) . . ?
C28 Ru1 C25 77.60(7) . . ?
C24 Ru1 C27 77.57(7) . . ?
C28 Ru1 C27 37.00(7) . . ?
C25 Ru1 C27 65.07(7) . . ?
C24 Ru1 C23 36.70(7) . . ?
C28 Ru1 C23 36.09(7) . . ?
C25 Ru1 C23 66.13(6) . . ?
C27 Ru1 C23 65.66(7) . . ?
C24 Ru1 P1 132.11(5) . . ?
C28 Ru1 P1 147.49(5) . . ?
C25 Ru1 P1 102.64(5) . . ?
C27 Ru1 P1 113.04(5) . . ?
C23 Ru1 P1 168.45(5) . . ?
C24 Ru1 C26 65.61(7) . . ?
C28 Ru1 C26 65.01(7) . . ?
C25 Ru1 C26 36.24(7) . . ?
C27 Ru1 C26 35.37(7) . . ?
C23 Ru1 C26 76.86(6) . . ?
P1 Ru1 C26 95.66(5) . . ?
C24 Ru1 Cl1 145.73(5) . . ?
C28 Ru1 Cl1 85.98(5) . . ?
C25 Ru1 Cl1 156.19(5) . . ?
C27 Ru1 Cl1 91.47(5) . . ?
C23 Ru1 Cl1 109.23(5) . . ?
P1 Ru1 Cl1 82.110(17) . . ?
C26 Ru1 Cl1 120.63(5) . . ?
C24 Ru1 Sn1 94.70(5) . . ?
C28 Ru1 Sn1 126.99(5) . . ?
C25 Ru1 Sn1 116.49(5) . . ?
C27 Ru1 Sn1 163.97(5) . . ?
C23 Ru1 Sn1 99.75(5) . . ?
P1 Ru1 Sn1 82.609(13) . . ?
C26 Ru1 Sn1 151.78(5) . . ?
Cl1 Ru1 Sn1 87.163(13) . . ?
C39 P1 C33 102.05(8) . . ?
C39 P1 C15 102.23(8) . . ?
C33 P1 C15 101.82(9) . . ?
C39 P1 Ru1 108.96(6) . . ?
C33 P1 Ru1 119.11(6) . . ?
C15 P1 Ru1 120.07(6) . . ?
H1B O1 H1A 79(3) . . ?
C8 N1 C9 108.15(15) . . ?
C8 N1 C7 109.28(15) . . ?
C9 N1 C7 108.90(15) . . ?
C8 N1 Sn1 117.52(12) . . ?
C9 N1 Sn1 111.60(12) . . ?
C7 N1 Sn1 100.96(11) . . ?
C2 C1 C6 120.03(17) . . ?
C2 C1 Sn1 118.00(13) . . ?
C6 C1 Sn1 121.96(14) . . ?
H2B O2 H2A 99(3) . . ?
C12 N2 C10 108.47(15) . . ?
C12 N2 C11 110.13(15) . . ?
C10 N2 C11 109.25(15) . . ?
C3 C2 C1 119.91(18) . . ?
C3 C2 C7 121.94(18) . . ?
C1 C2 C7 118.14(17) . . ?
C4 C3 C2 120.00(19) . . ?
C4 C3 H3 120.0 . . ?
C2 C3 H3 120.0 . . ?
C4 C5 C6 120.31(19) . . ?
C4 C5 H5 119.8 . . ?
C6 C5 H5 119.8 . . ?
C5 C4 C3 120.25(19) . . ?
C5 C4 H4 119.9 . . ?
C3 C4 H4 119.9 . . ?
C5 C6 C1 119.42(19) . . ?
C5 C6 C10 120.95(18) . . ?
C1 C6 C10 119.50(17) . . ?
N1 C7 C2 110.54(16) . . ?
N1 C7 H7A 109.5 . . ?
C2 C7 H7A 109.5 . . ?
N1 C7 H7B 109.5 . . ?
C2 C7 H7B 109.5 . . ?
H7A C7 H7B 108.1 . . ?
N1 C9 H9A 109.5 . . ?
N1 C9 H9B 109.5 . . ?
H9A C9 H9B 109.5 . . ?
N1 C9 H9C 109.5 . . ?
H9A C9 H9C 109.5 . . ?
H9B C9 H9C 109.5 . . ?
N1 C8 H8A 109.5 . . ?
N1 C8 H8B 109.5 . . ?
H8A C8 H8B 109.5 . . ?
N1 C8 H8C 109.5 . . ?
H8A C8 H8C 109.5 . . ?
H8B C8 H8C 109.5 . . ?
N2 C10 C6 112.81(15) . . ?
N2 C10 H10A 109.0 . . ?
C6 C10 H10A 109.0 . . ?
N2 C10 H10B 109.0 . . ?
C6 C10 H10B 109.0 . . ?
H10A C10 H10B 107.8 . . ?
N2 C11 H11A 109.5 . . ?
N2 C11 H11B 109.5 . . ?
H11A C11 H11B 109.5 . . ?
N2 C11 H11C 109.5 . . ?
H11A C11 H11C 109.5 . . ?
H11B C11 H11C 109.5 . . ?
N2 C12 H12A 109.5 . . ?
N2 C12 H12B 109.5 . . ?
H12A C12 H12B 109.5 . . ?
N2 C12 H12C 109.5 . . ?
H12A C12 H12C 109.5 . . ?
H12B C12 H12C 109.5 . . ?
C22 C13 C14 119.20(17) . . ?
C22 C13 Sn1 115.29(14) . . ?
C14 C13 Sn1 123.76(13) . . ?
C13 C14 C19 117.82(17) . . ?
C13 C14 C15 125.03(17) . . ?
C19 C14 C15 117.15(18) . . ?
C16 C15 C14 119.24(17) . . ?
C16 C15 P1 116.12(15) . . ?
C14 C15 P1 124.22(14) . . ?
C18 C17 C16 119.8(2) . . ?
C18 C17 H17 120.1 . . ?
C16 C17 H17 120.1 . . ?
C15 C16 C17 122.1(2) . . ?
C15 C16 H16 119.0 . . ?
C17 C16 H16 119.0 . . ?
C18 C19 C20 119.59(19) . . ?
C18 C19 C14 120.52(19) . . ?
C20 C19 C14 119.89(19) . . ?
C17 C18 C19 120.7(2) . . ?
C17 C18 H18 119.6 . . ?
C19 C18 H18 119.6 . . ?
C21 C20 C19 121.11(19) . . ?
C21 C20 H20 119.4 . . ?
C19 C20 H20 119.4 . . ?
C20 C21 C22 119.22(19) . . ?
C20 C21 H21 120.4 . . ?
C22 C21 H21 120.4 . . ?
C13 C22 C21 122.46(19) . . ?
C13 C22 H22 118.8 . . ?
C21 C22 H22 118.8 . . ?
C28 C23 C24 116.72(16) . . ?
C28 C23 C29 118.72(16) . . ?
C24 C23 C29 124.41(17) . . ?
C28 C23 Ru1 68.84(10) . . ?
C24 C23 Ru1 68.58(10) . . ?
C29 C23 Ru1 137.42(13) . . ?
C25 C24 C23 120.97(17) . . ?
C25 C24 Ru1 71.76(10) . . ?
C23 C24 Ru1 74.72(11) . . ?
C25 C24 H24 120.4(14) . . ?
C23 C24 H24 118.5(14) . . ?
Ru1 C24 H24 129.2(14) . . ?
C24 C25 C26 121.07(17) . . ?
C24 C25 Ru1 71.15(10) . . ?
C26 C25 Ru1 76.07(11) . . ?
C24 C25 H255 119.3(14) . . ?
C26 C25 H255 119.4(13) . . ?
Ru1 C25 H255 129.5(13) . . ?
C27 C26 C25 117.76(17) . . ?
C27 C26 C32 121.16(17) . . ?
C25 C26 C32 121.04(17) . . ?
C27 C26 Ru1 69.55(10) . . ?
C25 C26 Ru1 67.69(10) . . ?
C32 C26 Ru1 136.50(13) . . ?
C26 C27 C28 120.41(17) . . ?
C26 C27 Ru1 75.08(10) . . ?
C28 C27 Ru1 69.74(10) . . ?
C26 C27 H27 121.9(13) . . ?
C28 C27 H27 117.7(13) . . ?
Ru1 C27 H27 127.1(13) . . ?
C23 C28 C27 122.30(17) . . ?
C23 C28 Ru1 75.07(10) . . ?
C27 C28 Ru1 73.26(10) . . ?
C23 C28 H28 119.7(14) . . ?
C27 C28 H28 118.0(14) . . ?
Ru1 C28 H28 123.2(13) . . ?
C23 C29 C30 114.72(16) . . ?
C23 C29 C31 107.48(16) . . ?
C30 C29 C31 109.83(17) . . ?
C23 C29 H29 108.2 . . ?
C30 C29 H29 108.2 . . ?
C31 C29 H29 108.2 . . ?
C29 C30 H30A 109.5 . . ?
C29 C30 H30B 109.5 . . ?
H30A C30 H30B 109.5 . . ?
C29 C30 H30C 109.5 . . ?
H30A C30 H30C 109.5 . . ?
H30B C30 H30C 109.5 . . ?
C29 C31 H31A 109.5 . . ?
C29 C31 H31B 109.5 . . ?
H31A C31 H31B 109.5 . . ?
C29 C31 H31C 109.5 . . ?
H31A C31 H31C 109.5 . . ?
H31B C31 H31C 109.5 . . ?
C26 C32 H32A 109.5 . . ?
C26 C32 H32B 109.5 . . ?
H32A C32 H32B 109.5 . . ?
C26 C32 H32C 109.5 . . ?
H32A C32 H32C 109.5 . . ?
H32B C32 H32C 109.5 . . ?
C38 C33 C34 118.42(18) . . ?
C38 C33 P1 123.01(15) . . ?
C34 C33 P1 118.57(14) . . ?
C35 C34 C33 120.86(19) . . ?
C35 C34 H34 119.6 . . ?
C33 C34 H34 119.6 . . ?
C36 C35 C34 120.2(2) . . ?
C36 C35 H35 119.9 . . ?
C34 C35 H35 119.9 . . ?
C37 C36 C35 119.5(2) . . ?
C37 C36 H36 120.3 . . ?
C35 C36 H36 120.3 . . ?
C36 C37 C38 120.6(2) . . ?
C36 C37 H37 119.7 . . ?
C38 C37 H37 119.7 . . ?
C37 C38 C33 120.3(2) . . ?
C37 C38 H38 119.8 . . ?
C33 C38 H38 119.8 . . ?
C44 C39 C40 118.39(17) . . ?
C44 C39 P1 122.43(14) . . ?
C40 C39 P1 119.19(14) . . ?
C41 C40 C39 120.89(18) . . ?
C41 C40 H40 119.6 . . ?
C39 C40 H40 119.6 . . ?
C40 C41 C42 119.99(19) . . ?
C40 C41 H41 120.0 . . ?
C42 C41 H41 120.0 . . ?
C43 C42 C41 119.84(19) . . ?
C43 C42 H42 120.1 . . ?
C41 C42 H42 120.1 . . ?
C42 C43 C44 120.29(19) . . ?
C42 C43 H43 119.9 . . ?
C44 C43 H43 119.9 . . ?
C43 C44 C39 120.60(19) . . ?
C43 C44 H44 119.7 . . ?
C39 C44 H44 119.7 . . ?
C46 C45 C50 119.6(3) . . ?
C46 C45 H45 120.2 . . ?
C50 C45 H45 120.2 . . ?
C45 C46 C47 120.9(3) . . ?
C45 C46 H46 119.6 . . ?
C47 C46 H46 119.6 . . ?
C46 C47 C48 119.6(3) . . ?
C46 C47 H47 120.2 . . ?
C48 C47 H47 120.2 . . ?
C47 C48 C49 120.2(3) . . ?
C47 C48 H48 119.9 . . ?
C49 C48 H48 119.9 . . ?
C50 C49 C48 120.0(3) . . ?
C50 C49 H49 120.0 . . ?
C48 C49 H49 120.0 . . ?
C49 C50 C45 119.8(3) . . ?
C49 C50 H50 120.1 . . ?
C45 C50 H50 120.1 . . ?
C56 C51 C52 120.1(3) . . ?
C56 C51 H51 119.9 . . ?
C52 C51 H51 119.9 . . ?
C53 C52 C51 120.3(3) . . ?
C53 C52 H52 119.8 . . ?
C51 C52 H52 119.8 . . ?
C54 C53 C52 119.8(3) . . ?
C54 C53 H53 120.1 . . ?
C52 C53 H53 120.1 . . ?
C53 C54 C55 119.8(3) . . ?
C53 C54 H54 120.1 . . ?
C55 C54 H54 120.1 . . ?
C54 C55 C56 120.6(3) . . ?
C54 C55 H55 119.7 . . ?
C56 C55 H55 119.7 . . ?
C51 C56 C55 119.3(3) . . ?
C51 C56 H56 120.4 . . ?
C55 C56 H56 120.4 . . ?

loop_
_geom_bond_atom_site_label_1
_geom_bond_atom_site_label_2
_geom_bond_distance
_geom_bond_site_symmetry_2
_geom_bond_publ_flag
Sn1 C1 2.1459(18) . ?
Sn1 C13 2.1606(18) . ?
Sn1 N1 2.5239(16) . ?
Sn1 Ru1 2.5953(2) . ?
Ru1 C24 2.2209(18) . ?
Ru1 C28 2.2213(18) . ?
Ru1 C25 2.2289(18) . ?
Ru1 C27 2.2674(18) . ?
Ru1 C23 2.3014(17) . ?
Ru1 P1 2.3293(5) . ?
Ru1 C26 2.3383(18) . ?
Ru1 Cl1 2.3936(5) . ?
P1 C39 1.8381(19) . ?
P1 C33 1.8404(19) . ?
P1 C15 1.8557(19) . ?
O1 H1B 0.80(2) . ?
O1 H1A 0.95(4) . ?
N1 C8 1.478(2) . ?
N1 C9 1.479(2) . ?
N1 C7 1.487(2) . ?
C1 C2 1.395(3) . ?
C1 C6 1.396(3) . ?
O2 H2B 0.81(3) . ?
O2 H2A 0.94(3) . ?
N2 C12 1.471(2) . ?
N2 C10 1.473(2) . ?
N2 C11 1.476(2) . ?
C2 C3 1.391(3) . ?
C2 C7 1.506(3) . ?
C3 C4 1.387(3) . ?
C3 H3 0.9500 . ?
C5 C4 1.384(3) . ?
C5 C6 1.396(3) . ?
C5 H5 0.9500 . ?
C4 H4 0.9500 . ?
C6 C10 1.499(3) . ?
C7 H7A 0.9900 . ?
C7 H7B 0.9900 . ?
C9 H9A 0.9800 . ?
C9 H9B 0.9800 . ?
C9 H9C 0.9800 . ?
C8 H8A 0.9800 . ?
C8 H8B 0.9800 . ?
C8 H8C 0.9800 . ?
C10 H10A 0.9900 . ?
C10 H10B 0.9900 . ?
C11 H11A 0.9800 . ?
C11 H11B 0.9800 . ?
C11 H11C 0.9800 . ?
C12 H12A 0.9800 . ?
C12 H12B 0.9800 . ?
C12 H12C 0.9800 . ?
C13 C22 1.382(3) . ?
C13 C14 1.432(3) . ?
C14 C19 1.436(3) . ?
C14 C15 1.442(3) . ?
C15 C16 1.382(3) . ?
C17 C18 1.355(3) . ?
C17 C16 1.408(3) . ?
C17 H17 0.9500 . ?
C16 H16 0.9500 . ?
C19 C18 1.414(3) . ?
C19 C20 1.420(3) . ?
C18 H18 0.9500 . ?
C20 C21 1.357(3) . ?
C20 H20 0.9500 . ?
C21 C22 1.411(3) . ?
C21 H21 0.9500 . ?
C22 H22 0.9500 . ?
C23 C28 1.403(3) . ?
C23 C24 1.426(3) . ?
C23 C29 1.517(2) . ?
C24 C25 1.415(3) . ?
C24 H24 0.90(2) . ?
C25 C26 1.424(3) . ?
C25 H255 0.92(2) . ?
C26 C27 1.401(3) . ?
C26 C32 1.501(3) . ?
C27 C28 1.425(3) . ?
C27 H27 0.97(2) . ?
C28 H28 0.93(2) . ?
C29 C30 1.519(3) . ?
C29 C31 1.532(3) . ?
C29 H29 1.0000 . ?
C30 H30A 0.9800 . ?
C30 H30B 0.9800 . ?
C30 H30C 0.9800 . ?
C31 H31A 0.9800 . ?
C31 H31B 0.9800 . ?
C31 H31C 0.9800 . ?
C32 H32A 0.9800 . ?
C32 H32B 0.9800 . ?
C32 H32C 0.9800 . ?
C33 C38 1.395(3) . ?
C33 C34 1.396(3) . ?
C34 C35 1.388(3) . ?
C34 H34 0.9500 . ?
C35 C36 1.385(3) . ?
C35 H35 0.9500 . ?
C36 C37 1.381(3) . ?
C36 H36 0.9500 . ?
C37 C38 1.393(3) . ?
C37 H37 0.9500 . ?
C38 H38 0.9500 . ?
C39 C44 1.395(3) . ?
C39 C40 1.400(3) . ?
C40 C41 1.382(3) . ?
C40 H40 0.9500 . ?
C41 C42 1.387(3) . ?
C41 H41 0.9500 . ?
C42 C43 1.383(3) . ?
C42 H42 0.9500 . ?
C43 C44 1.387(3) . ?
C43 H43 0.9500 . ?
C44 H44 0.9500 . ?
C45 C46 1.369(4) . ?
C45 C50 1.388(5) . ?
C45 H45 0.9500 . ?
C46 C47 1.371(4) . ?
C46 H46 0.9500 . ?
C47 C48 1.377(4) . ?
C47 H47 0.9500 . ?
C48 C49 1.378(5) . ?
C48 H48 0.9500 . ?
C49 C50 1.374(5) . ?
C49 H49 0.9500 . ?
C50 H50 0.9500 . ?
C51 C56 1.375(4) . ?
C51 C52 1.375(4) . ?
C51 H51 0.9500 . ?
C52 C53 1.373(4) . ?
C52 H52 0.9500 . ?
C53 C54 1.373(4) . ?
C53 H53 0.9500 . ?
C54 C55 1.375(5) . ?
C54 H54 0.9500 . ?
C55 C56 1.379(5) . ?
C55 H55 0.9500 . ?
C56 H56 0.9500 . ?

loop_
_geom_hbond_atom_site_label_D
_geom_hbond_atom_site_label_H
_geom_hbond_atom_site_label_A
_geom_hbond_distance_DH
_geom_hbond_distance_HA
_geom_hbond_distance_DA
_geom_hbond_angle_DHA
_geom_hbond_site_symmetry_A
_geom_hbond_publ_flag
O1 H1B Cl2 0.80(2) 2.41(2) 3.202(2) 171(2) . yes
O1 H1A O2 0.95(4) 2.20(4) 3.063(3) 149(3) . yes
O2 H2B Cl2 0.81(3) 2.45(3) 3.253(2) 176(3) 2_755 yes
O2 H2A Cl2 0.94(3) 2.36(3) 3.273(2) 163(3) . yes
